data_7048026
loop_
_publ_author_name
'Takeshita, Tomohiro'
'Sato, Kazuhiko'
'Nakajima, Yumiko'

_publ_section_title
;
 Selective hydrosiloxane synthesis via dehydrogenative coupling of
 silanols with hydrosilanes catalysed by Fe complexes bearing a
 tetradentate PNNP ligand.
;
_journal_issue 47
_journal_name_full 'Dalton transactions (Cambridge, England : 2003)'
_journal_page_first 17004
_journal_page_last 17010
_journal_paper_doi 10.1039/c8dt04168g
_journal_volume 47
_journal_year 2018
_chemical_formula_sum 'C44 H38 Fe N2 P2 Si'
_chemical_formula_weight 740.64
_space_group_crystal_system triclinic
_space_group_IT_number 2
_space_group_name_Hall '-P 1'
_space_group_name_H-M_alt 'P -1'
_symmetry_space_group_name_Hall '-P 1'
_symmetry_space_group_name_H-M 'P -1'
_atom_sites_solution_hydrogens mixed
_audit_creation_method SHELXL-2014/7
_audit_update_record
;
2018-09-10 deposited with the CCDC.
2018-11-12 downloaded from the CCDC.
;
_cell_angle_alpha 70.273(16)
_cell_angle_beta 74.867(16)
_cell_angle_gamma 67.391(14)
_cell_formula_units_Z 2
_cell_length_a 9.6735(9)
_cell_length_b 12.1191(8)
_cell_length_c 17.8980(18)
_cell_measurement_reflns_used 4209
_cell_measurement_temperature 93(2)
_cell_measurement_theta_max 27.5
_cell_measurement_theta_min 3.1
_cell_volume 1802.4(4)
_computing_cell_refinement 'CrystalClear (Rigaku Inc., 2008)'
_computing_data_collection 'CrystalClear (Rigaku Inc., 2008)'
_computing_data_reduction 'CrystalClear (Rigaku Inc., 2008)'
_computing_molecular_graphics 'ORTEP3 for windows'
_computing_structure_refinement 'SHELXL-2014/7 (Sheldrick, 2014)'
_computing_structure_solution SIR97
_diffrn_ambient_temperature 93(2)
_diffrn_measured_fraction_theta_full 0.960
_diffrn_measured_fraction_theta_max 0.925
_diffrn_measurement_device_type 'Rigaku XtaLAB P200'
_diffrn_measurement_method 'profile data from \w-scans'
_diffrn_radiation_type MoK\a
_diffrn_radiation_wavelength 0.71075
_diffrn_reflns_av_R_equivalents 0.0542
_diffrn_reflns_av_unetI/netI 0.0823
_diffrn_reflns_Laue_measured_fraction_full 0.960
_diffrn_reflns_Laue_measured_fraction_max 0.925
_diffrn_reflns_limit_h_max 12
_diffrn_reflns_limit_h_min -12
_diffrn_reflns_limit_k_max 14
_diffrn_reflns_limit_k_min -14
_diffrn_reflns_limit_l_max 20
_diffrn_reflns_limit_l_min -23
_diffrn_reflns_number 15450
_diffrn_reflns_point_group_measured_fraction_full 0.960
_diffrn_reflns_point_group_measured_fraction_max 0.925
_diffrn_reflns_theta_full 25.242
_diffrn_reflns_theta_max 27.582
_diffrn_reflns_theta_min 3.099
_diffrn_source 'Rotating Anode'
_exptl_absorpt_coefficient_mu 0.576
_exptl_absorpt_correction_T_max 1.000
_exptl_absorpt_correction_T_min 0.734
_exptl_absorpt_correction_type multi-scan
_exptl_crystal_colour black
_exptl_crystal_density_diffrn 1.365
_exptl_crystal_description block
_exptl_crystal_F_000 772
_exptl_crystal_size_max 0.070
_exptl_crystal_size_mid 0.060
_exptl_crystal_size_min 0.030
_refine_diff_density_max 1.654
_refine_diff_density_min -0.522
_refine_diff_density_rms 0.104
_refine_ls_extinction_method none
_refine_ls_goodness_of_fit_ref 0.961
_refine_ls_hydrogen_treatment mixed
_refine_ls_matrix_type full
_refine_ls_number_parameters 463
_refine_ls_number_reflns 7732
_refine_ls_number_restraints 0
_refine_ls_restrained_S_all 0.961
_refine_ls_R_factor_all 0.0820
_refine_ls_R_factor_gt 0.0528
_refine_ls_shift/su_max 0.001
_refine_ls_shift/su_mean 0.000
_refine_ls_structure_factor_coef Fsqd
_refine_ls_weighting_details 'w=1/[\s^2^(Fo^2^)+(0.0787P)^2^] where P=(Fo^2^+2Fc^2^)/3'
_refine_ls_weighting_scheme calc
_refine_ls_wR_factor_gt 0.1265
_refine_ls_wR_factor_ref 0.1371
_reflns_Friedel_coverage 0.000
_reflns_number_gt 5418
_reflns_number_total 7732
_reflns_threshold_expression 'I > 2\s(I)'
_cod_data_source_file c8dt04168g2.cif
_cod_data_source_block take108
_cod_depositor_comments
;
The following automatic conversions were performed:

'_exptl_absorpt_correction_type' value 'Multi-scan' changed to
'multi-scan' according to
/home/data/users/saulius/crontab/automatic-downloads/rss-feeds/RSC/lib/dictionaries/cif_core.dic
dictionary named 'cif_core.dic' version 2.4.2 from 2011-04-26.

Automatic conversion script
Id: cif_fix_values 4973 2017-02-22 13:04:09Z antanas 

 Adding full bibliography for 7048021--7048028.cif.
;
_cod_database_code 7048026
_shelx_shelxl_version_number 2014/7
_shelx_space_group_comment
;
The symmetry employed for this shelxl refinement is uniquely defined
by the following loop, which should always be used as a source of
symmetry information in preference to the above space-group names.
They are only intended as comments.
;
_shelx_estimated_absorpt_t_min 0.961
_shelx_estimated_absorpt_t_max 0.983

loop_
_space_group_symop_operation_xyz
'x, y, z'
'-x, -y, -z'

loop_
_atom_site_label
_atom_site_type_symbol
_atom_site_fract_x
_atom_site_fract_y
_atom_site_fract_z
_atom_site_U_iso_or_equiv
_atom_site_adp_type
_atom_site_occupancy
_atom_site_site_symmetry_order
_atom_site_calc_flag
_atom_site_refinement_flags_posn
_atom_site_refinement_flags_adp
Fe1 Fe 0.33252(5) 0.28365(4) 0.25244(2) 0.01444(13) Uani 1 1 d . .
P1 P 0.42270(8) 0.40172(7) 0.28320(4) 0.01414(17) Uani 1 1 d . .
P2 P 0.12232(9) 0.29223(7) 0.33435(4) 0.01497(18) Uani 1 1 d . .
Si1 Si 0.42543(10) 0.07141(8) 0.28193(5) 0.0194(2) Uani 1 1 d . .
H51 H 0.315(4) 0.015(3) 0.281(2) 0.033(10) Uiso 1 1 d . .
H50 H 0.478(4) 0.000(3) 0.3487(18) 0.022(9) Uiso 1 1 d . .
N2 N 0.2193(3) 0.2786(2) 0.18100(14) 0.0167(5) Uani 1 1 d . .
N1 N 0.4636(3) 0.3237(2) 0.15311(14) 0.0145(5) Uani 1 1 d . .
C27 C 0.0990(3) 0.2104(3) 0.44134(18) 0.0172(6) Uani 1 1 d . .
C15 C 0.4659(3) 0.3635(3) 0.38460(17) 0.0149(6) Uani 1 1 d . .
C2 C 0.5883(3) 0.3585(3) 0.14190(18) 0.0169(6) Uani 1 1 d . .
C11 C 0.0878(3) 0.2488(3) 0.20103(18) 0.0182(6) Uani 1 1 d . .
C13 C 0.4260(3) 0.3151(3) 0.08652(17) 0.0170(6) Uani 1 1 d . .
C14 C 0.0224(4) 0.2315(3) 0.28933(18) 0.0189(7) Uani 1 1 d . .
H14 H 0.0378 0.1426 0.3163 0.023 Uiso 1 1 calc R U
H14A H -0.0876 0.2775 0.2957 0.023 Uiso 1 1 calc R U
C1 C 0.6123(3) 0.3727(3) 0.21729(17) 0.0165(6) Uani 1 1 d . .
H1 H 0.6498 0.4433 0.2047 0.020 Uiso 1 1 calc R U
H1A H 0.6872 0.2965 0.2444 0.020 Uiso 1 1 calc R U
C38 C -0.0990(3) 0.5211(3) 0.27478(18) 0.0210(7) Uani 1 1 d . .
H38 H -0.1069 0.4840 0.2377 0.025 Uiso 1 1 calc R U
C33 C -0.0079(3) 0.4493(3) 0.33507(18) 0.0167(6) Uani 1 1 d . .
C12 C 0.2901(3) 0.2888(3) 0.10195(17) 0.0167(6) Uani 1 1 d . .
C3 C 0.6783(3) 0.3775(3) 0.06679(18) 0.0185(6) Uani 1 1 d . .
H3 H 0.7633 0.4027 0.0604 0.022 Uiso 1 1 calc R U
C4 C 0.6454(4) 0.3602(3) 0.00093(18) 0.0201(7) Uani 1 1 d . .
H4 H 0.7103 0.3693 -0.0492 0.024 Uiso 1 1 calc R U
C28 C 0.2270(4) 0.1471(3) 0.48001(19) 0.0205(7) Uani 1 1 d . .
H28 H 0.3243 0.1473 0.4509 0.025 Uiso 1 1 calc R U
C20 C 0.5707(3) 0.2483(3) 0.41515(18) 0.0190(7) Uani 1 1 d . .
H45 H 0.6276 0.1958 0.3809 0.023 Uiso 1 1 calc R U
C19 C 0.5926(4) 0.2097(3) 0.49505(19) 0.0227(7) Uani 1 1 d . .
H46 H 0.6634 0.1310 0.5151 0.027 Uiso 1 1 calc R U
C21 C 0.3491(3) 0.5723(3) 0.25589(17) 0.0166(6) Uani 1 1 d . .
C34 C 0.0022(4) 0.5069(3) 0.38897(19) 0.0211(7) Uani 1 1 d . .
H34 H 0.0633 0.4597 0.4301 0.025 Uiso 1 1 calc R U
C26 C 0.4239(4) 0.6431(3) 0.26804(18) 0.0212(7) Uani 1 1 d . .
H26 H 0.5123 0.6026 0.2931 0.025 Uiso 1 1 calc R U
C16 C 0.3841(4) 0.4395(3) 0.43654(18) 0.0192(7) Uani 1 1 d . .
H47 H 0.3126 0.5180 0.4171 0.023 Uiso 1 1 calc R U
C5 C 0.5154(4) 0.3293(3) 0.00965(17) 0.0182(6) Uani 1 1 d . .
C37 C -0.1782(4) 0.6468(3) 0.26894(19) 0.0242(7) Uani 1 1 d . .
H37 H -0.2401 0.6944 0.2282 0.029 Uiso 1 1 calc R U
C10 C 0.0286(4) 0.2329(3) 0.14412(19) 0.0220(7) Uani 1 1 d . .
H10 H -0.0623 0.2127 0.1598 0.026 Uiso 1 1 calc R U
C39 C 0.5781(4) 0.0301(3) 0.19496(18) 0.0187(6) Uani 1 1 d . .
C44 C 0.5463(4) 0.0097(3) 0.12944(19) 0.0229(7) Uani 1 1 d . .
H44 H 0.4495 0.0046 0.1321 0.028 Uiso 1 1 calc R U
C29 C 0.2119(4) 0.0837(3) 0.56111(19) 0.0237(7) Uani 1 1 d . .
H29 H 0.2991 0.0413 0.5871 0.028 Uiso 1 1 calc R U
C18 C 0.5104(4) 0.2867(3) 0.54569(19) 0.0254(7) Uani 1 1 d . .
H48 H 0.5254 0.2609 0.6002 0.030 Uiso 1 1 calc R U
C9 C 0.1003(4) 0.2459(3) 0.06350(19) 0.0231(7) Uani 1 1 d . .
H9 H 0.0578 0.2356 0.0251 0.028 Uiso 1 1 calc R U
C22 C 0.2206(3) 0.6331(3) 0.21889(18) 0.0204(7) Uani 1 1 d . .
H22 H 0.1700 0.5863 0.2099 0.024 Uiso 1 1 calc R U
C40 C 0.7233(4) 0.0375(3) 0.18795(19) 0.0215(7) Uani 1 1 d . .
H40 H 0.7488 0.0512 0.2311 0.026 Uiso 1 1 calc R U
C25 C 0.3690(4) 0.7713(3) 0.24363(18) 0.0252(7) Uani 1 1 d . .
H25 H 0.4197 0.8186 0.2519 0.030 Uiso 1 1 calc R U
C6 C 0.4595(4) 0.3128(3) -0.05202(18) 0.0221(7) Uani 1 1 d . .
H6 H 0.5164 0.3197 -0.1044 0.027 Uiso 1 1 calc R U
C24 C 0.2390(4) 0.8308(3) 0.2069(2) 0.0283(8) Uani 1 1 d . .
H24 H 0.2014 0.9188 0.1902 0.034 Uiso 1 1 calc R U
C8 C 0.2352(4) 0.2743(3) 0.04133(19) 0.0219(7) Uani 1 1 d . .
C17 C 0.4067(4) 0.4011(3) 0.51600(19) 0.0233(7) Uani 1 1 d . .
H49 H 0.3506 0.4536 0.5504 0.028 Uiso 1 1 calc R U
C30 C 0.0707(4) 0.0822(3) 0.6042(2) 0.0265(8) Uani 1 1 d . .
H30 H 0.0615 0.0379 0.6593 0.032 Uiso 1 1 calc R U
C32 C -0.0437(4) 0.2102(3) 0.48604(19) 0.0273(8) Uani 1 1 d . .
H32 H -0.1318 0.2547 0.4609 0.033 Uiso 1 1 calc R U
C23 C 0.1647(4) 0.7628(3) 0.1946(2) 0.0273(8) Uani 1 1 d . .
H23 H 0.0759 0.8039 0.1698 0.033 Uiso 1 1 calc R U
C35 C -0.0767(4) 0.6325(3) 0.38263(19) 0.0239(7) Uani 1 1 d . .
H35 H -0.0690 0.6704 0.4193 0.029 Uiso 1 1 calc R U
C43 C 0.6529(4) -0.0034(3) 0.0606(2) 0.0262(8) Uani 1 1 d . .
H43 H 0.6289 -0.0181 0.0174 0.031 Uiso 1 1 calc R U
C41 C 0.8300(4) 0.0251(3) 0.1193(2) 0.0252(7) Uani 1 1 d . .
H41 H 0.9271 0.0301 0.1161 0.030 Uiso 1 1 calc R U
C36 C -0.1669(4) 0.7024(3) 0.3223(2) 0.0262(8) Uani 1 1 d . .
H36 H -0.2205 0.7880 0.3179 0.031 Uiso 1 1 calc R U
C31 C -0.0575(4) 0.1455(4) 0.5666(2) 0.0328(9) Uani 1 1 d . .
H31 H -0.1544 0.1446 0.5960 0.039 Uiso 1 1 calc R U
C42 C 0.7943(4) 0.0053(3) 0.0557(2) 0.0288(8) Uani 1 1 d . .
H42 H 0.8667 -0.0023 0.0086 0.035 Uiso 1 1 calc R U
C7 C 0.3273(4) 0.2874(3) -0.03721(19) 0.0238(7) Uani 1 1 d . .
H7 H 0.2949 0.2780 -0.0798 0.029 Uiso 1 1 calc R U
H52 H 0.456(4) 0.190(3) 0.300(2) 0.031(10) Uiso 1 1 d . .

loop_
_atom_site_aniso_label
_atom_site_aniso_U_11
_atom_site_aniso_U_22
_atom_site_aniso_U_33
_atom_site_aniso_U_23
_atom_site_aniso_U_13
_atom_site_aniso_U_12
Fe1 0.0121(2) 0.0170(2) 0.0179(2) -0.00920(18) -0.00096(16) -0.00560(17)
P1 0.0119(4) 0.0160(4) 0.0170(4) -0.0075(3) -0.0018(3) -0.0047(3)
P2 0.0123(4) 0.0175(4) 0.0184(4) -0.0086(3) -0.0008(3) -0.0060(3)
Si1 0.0176(4) 0.0176(5) 0.0225(4) -0.0076(4) -0.0008(3) -0.0045(4)
N2 0.0157(13) 0.0171(13) 0.0197(13) -0.0098(11) -0.0013(10) -0.0046(11)
N1 0.0131(12) 0.0150(13) 0.0178(12) -0.0078(10) -0.0022(10) -0.0043(10)
C27 0.0160(15) 0.0190(16) 0.0209(15) -0.0091(13) -0.0013(12) -0.0081(13)
C15 0.0141(15) 0.0170(15) 0.0175(14) -0.0048(12) -0.0028(11) -0.0085(12)
C2 0.0147(15) 0.0146(15) 0.0220(15) -0.0071(12) -0.0037(12) -0.0030(12)
C11 0.0157(15) 0.0181(16) 0.0240(16) -0.0092(13) -0.0040(12) -0.0052(13)
C13 0.0195(16) 0.0163(15) 0.0161(14) -0.0073(12) -0.0033(12) -0.0039(13)
C14 0.0159(15) 0.0200(16) 0.0251(16) -0.0094(13) -0.0018(12) -0.0084(13)
C1 0.0121(15) 0.0183(16) 0.0196(15) -0.0067(12) -0.0016(11) -0.0045(12)
C38 0.0168(16) 0.0258(18) 0.0227(16) -0.0092(14) -0.0035(12) -0.0067(14)
C33 0.0101(14) 0.0190(16) 0.0217(15) -0.0096(13) 0.0012(11) -0.0043(12)
C12 0.0171(15) 0.0155(15) 0.0197(15) -0.0087(12) -0.0041(12) -0.0034(13)
C3 0.0122(15) 0.0190(16) 0.0236(15) -0.0062(13) -0.0016(12) -0.0047(13)
C4 0.0203(16) 0.0188(16) 0.0178(15) -0.0066(13) 0.0026(12) -0.0048(13)
C28 0.0163(16) 0.0188(16) 0.0281(17) -0.0122(14) -0.0045(13) -0.0015(13)
C20 0.0169(16) 0.0210(17) 0.0215(15) -0.0064(13) -0.0019(12) -0.0087(13)
C19 0.0189(17) 0.0236(17) 0.0252(16) -0.0027(14) -0.0084(13) -0.0066(14)
C21 0.0165(15) 0.0193(16) 0.0141(14) -0.0070(12) 0.0014(11) -0.0061(13)
C34 0.0204(17) 0.0228(17) 0.0228(16) -0.0103(13) -0.0019(13) -0.0072(14)
C26 0.0251(17) 0.0241(18) 0.0178(15) -0.0068(13) -0.0035(13) -0.0105(14)
C16 0.0179(16) 0.0190(16) 0.0231(16) -0.0089(13) -0.0010(12) -0.0069(13)
C5 0.0194(16) 0.0158(16) 0.0185(15) -0.0058(12) -0.0024(12) -0.0040(13)
C37 0.0166(16) 0.0267(18) 0.0278(17) -0.0058(15) -0.0044(13) -0.0059(14)
C10 0.0173(16) 0.0257(18) 0.0299(17) -0.0134(14) -0.0041(13) -0.0087(14)
C39 0.0182(16) 0.0117(15) 0.0226(15) -0.0054(12) -0.0033(12) -0.0002(12)
C44 0.0217(17) 0.0202(17) 0.0292(17) -0.0092(14) -0.0053(14) -0.0063(14)
C29 0.0254(18) 0.0190(17) 0.0287(17) -0.0100(14) -0.0078(14) -0.0038(14)
C18 0.0284(19) 0.032(2) 0.0206(16) -0.0049(14) -0.0065(14) -0.0147(16)
C9 0.0216(17) 0.0296(19) 0.0267(17) -0.0147(14) -0.0086(13) -0.0081(15)
C22 0.0149(15) 0.0246(17) 0.0230(15) -0.0082(14) -0.0001(12) -0.0081(14)
C40 0.0178(16) 0.0180(16) 0.0284(17) -0.0089(14) -0.0044(13) -0.0027(13)
C25 0.034(2) 0.0248(18) 0.0226(16) -0.0105(14) -0.0001(14) -0.0148(16)
C6 0.0257(18) 0.0239(17) 0.0171(15) -0.0088(13) -0.0018(13) -0.0064(14)
C24 0.0292(19) 0.0182(17) 0.0293(18) -0.0070(14) 0.0052(15) -0.0049(15)
C8 0.0223(17) 0.0209(17) 0.0253(16) -0.0114(14) -0.0068(13) -0.0034(14)
C17 0.0237(18) 0.0283(18) 0.0229(16) -0.0132(14) 0.0026(13) -0.0121(15)
C30 0.036(2) 0.0270(19) 0.0216(16) -0.0031(14) -0.0066(14) -0.0171(16)
C32 0.0197(17) 0.037(2) 0.0261(17) -0.0044(15) -0.0044(14) -0.0136(16)
C23 0.0183(17) 0.0252(18) 0.0315(18) -0.0037(15) -0.0032(14) -0.0035(14)
C35 0.0264(18) 0.0213(17) 0.0248(16) -0.0117(14) 0.0008(14) -0.0067(15)
C43 0.0269(19) 0.0247(18) 0.0295(18) -0.0144(15) -0.0031(14) -0.0058(15)
C41 0.0166(16) 0.0205(17) 0.0384(19) -0.0119(15) -0.0046(14) -0.0021(14)
C36 0.0221(18) 0.0191(17) 0.0323(18) -0.0082(15) 0.0020(14) -0.0040(14)
C31 0.027(2) 0.046(2) 0.0292(18) -0.0046(17) -0.0016(15) -0.0224(18)
C42 0.0238(19) 0.0261(19) 0.0338(19) -0.0151(15) 0.0044(15) -0.0049(15)
C7 0.0272(18) 0.0264(18) 0.0229(16) -0.0125(14) -0.0061(13) -0.0077(15)

loop_
_atom_type_symbol
_atom_type_description
_atom_type_scat_dispersion_real
_atom_type_scat_dispersion_imag
_atom_type_scat_source
C C 0.0033 0.0016 'International Tables Vol C Tables 4.2.6.8 and 6.1.1.4'
H H 0.0000 0.0000 'International Tables Vol C Tables 4.2.6.8 and 6.1.1.4'
N N 0.0061 0.0033 'International Tables Vol C Tables 4.2.6.8 and 6.1.1.4'
P P 0.1023 0.0942 'International Tables Vol C Tables 4.2.6.8 and 6.1.1.4'
Si Si 0.0817 0.0704 'International Tables Vol C Tables 4.2.6.8 and 6.1.1.4'
Fe Fe 0.3463 0.8444 'International Tables Vol C Tables 4.2.6.8 and 6.1.1.4'

loop_
_geom_angle_atom_site_label_1
_geom_angle_atom_site_label_2
_geom_angle_atom_site_label_3
_geom_angle
N2 Fe1 N1 81.71(10)
N2 Fe1 P2 82.59(8)
N1 Fe1 P2 157.62(8)
N2 Fe1 P1 144.73(8)
N1 Fe1 P1 80.64(8)
P2 Fe1 P1 103.75(3)
N2 Fe1 Si1 87.28(8)
N1 Fe1 Si1 99.70(8)
P2 Fe1 Si1 95.38(4)
P1 Fe1 Si1 125.71(4)
N2 Fe1 H52 134.8(13)
N1 Fe1 H52 96.4(13)
P2 Fe1 H52 106.0(13)
P1 Fe1 H52 77.5(13)
Si1 Fe1 H52 48.3(13)
C15 P1 C21 102.51(13)
C15 P1 C1 104.88(13)
C21 P1 C1 101.37(14)
C15 P1 Fe1 120.33(10)
C21 P1 Fe1 124.61(10)
C1 P1 Fe1 99.72(10)
C27 P2 C33 101.45(14)
C27 P2 C14 103.60(14)
C33 P2 C14 103.56(14)
C27 P2 Fe1 127.25(10)
C33 P2 Fe1 115.22(10)
C14 P2 Fe1 103.03(10)
C39 Si1 Fe1 106.81(10)
C39 Si1 H51 102.6(13)
Fe1 Si1 H51 113.4(14)
C39 Si1 H50 107.7(14)
Fe1 Si1 H50 124.0(14)
H51 Si1 H50 100.3(19)
C39 Si1 H52 104.6(12)
Fe1 Si1 H52 41.1(12)
H51 Si1 H52 147.6(18)
H50 Si1 H52 87.8(18)
C11 N2 C12 116.6(2)
C11 N2 Fe1 127.5(2)
C12 N2 Fe1 115.2(2)
C2 N1 C13 117.4(2)
C2 N1 Fe1 127.5(2)
C13 N1 Fe1 115.1(2)
C28 C27 C32 118.8(3)
C28 C27 P2 119.2(2)
C32 C27 P2 122.0(2)
C20 C15 C16 118.2(3)
C20 C15 P1 119.3(2)
C16 C15 P1 122.0(2)
N1 C2 C3 121.1(3)
N1 C2 C1 112.7(2)
C3 C2 C1 126.3(3)
N2 C11 C10 121.2(3)
N2 C11 C14 113.5(3)
C10 C11 C14 125.2(3)
N1 C13 C12 113.7(3)
N1 C13 C5 123.9(3)
C12 C13 C5 122.4(3)
C11 C14 P2 107.5(2)
C11 C14 H14 110.2
P2 C14 H14 110.2
C11 C14 H14A 110.2
P2 C14 H14A 110.2
H14 C14 H14A 108.5
C2 C1 P1 106.2(2)
C2 C1 H1 110.5
P1 C1 H1 110.5
C2 C1 H1A 110.5
P1 C1 H1A 110.5
H1 C1 H1A 108.7
C37 C38 C33 120.4(3)
C37 C38 H38 119.8
C33 C38 H38 119.8
C38 C33 C34 118.5(3)
C38 C33 P2 121.5(2)
C34 C33 P2 119.1(2)
N2 C12 C13 113.5(3)
N2 C12 C8 124.8(3)
C13 C12 C8 121.7(3)
C4 C3 C2 121.1(3)
C4 C3 H3 119.4
C2 C3 H3 119.4
C3 C4 C5 119.2(3)
C3 C4 H4 120.4
C5 C4 H4 120.4
C29 C28 C27 120.1(3)
C29 C28 H28 119.9
C27 C28 H28 119.9
C19 C20 C15 120.9(3)
C19 C20 H45 119.5
C15 C20 H45 119.5
C20 C19 C18 119.9(3)
C20 C19 H46 120.0
C18 C19 H46 120.0
C22 C21 C26 119.0(3)
C22 C21 P1 119.1(2)
C26 C21 P1 121.8(2)
C35 C34 C33 120.7(3)
C35 C34 H34 119.6
C33 C34 H34 119.6
C25 C26 C21 120.3(3)
C25 C26 H26 119.9
C21 C26 H26 119.9
C17 C16 C15 120.7(3)
C17 C16 H47 119.6
C15 C16 H47 119.6
C4 C5 C13 117.1(3)
C4 C5 C6 127.2(3)
C13 C5 C6 115.7(3)
C36 C37 C38 120.4(3)
C36 C37 H37 119.8
C38 C37 H37 119.8
C11 C10 C9 121.6(3)
C11 C10 H10 119.2
C9 C10 H10 119.2
C44 C39 C40 116.9(3)
C44 C39 Si1 122.0(2)
C40 C39 Si1 120.5(2)
C43 C44 C39 121.9(3)
C43 C44 H44 119.1
C39 C44 H44 119.1
C30 C29 C28 120.5(3)
C30 C29 H29 119.7
C28 C29 H29 119.7
C17 C18 C19 119.6(3)
C17 C18 H48 120.2
C19 C18 H48 120.2
C8 C9 C10 118.7(3)
C8 C9 H9 120.6
C10 C9 H9 120.6
C21 C22 C23 120.6(3)
C21 C22 H22 119.7
C23 C22 H22 119.7
C41 C40 C39 121.6(3)
C41 C40 H40 119.2
C39 C40 H40 119.2
C26 C25 C24 119.8(3)
C26 C25 H25 120.1
C24 C25 H25 120.1
C7 C6 C5 122.0(3)
C7 C6 H6 119.0
C5 C6 H6 119.0
C23 C24 C25 120.6(3)
C23 C24 H24 119.7
C25 C24 H24 119.7
C9 C8 C12 117.0(3)
C9 C8 C7 126.9(3)
C12 C8 C7 116.1(3)
C18 C17 C16 120.6(3)
C18 C17 H49 119.7
C16 C17 H49 119.7
C29 C30 C31 119.9(3)
C29 C30 H30 120.0
C31 C30 H30 120.0
C31 C32 C27 120.7(3)
C31 C32 H32 119.6
C27 C32 H32 119.6
C24 C23 C22 119.7(3)
C24 C23 H23 120.2
C22 C23 H23 120.2
C34 C35 C36 120.0(3)
C34 C35 H35 120.0
C36 C35 H35 120.0
C42 C43 C44 119.6(3)
C42 C43 H43 120.2
C44 C43 H43 120.2
C42 C41 C40 119.9(3)
C42 C41 H41 120.1
C40 C41 H41 120.1
C37 C36 C35 119.9(3)
C37 C36 H36 120.0
C35 C36 H36 120.0
C32 C31 C30 119.9(3)
C32 C31 H31 120.0
C30 C31 H31 120.0
C41 C42 C43 120.2(3)
C41 C42 H42 119.9
C43 C42 H42 119.9
C6 C7 C8 122.1(3)
C6 C7 H7 118.9
C8 C7 H7 118.9

loop_
_geom_bond_atom_site_label_1
_geom_bond_atom_site_label_2
_geom_bond_distance
Fe1 N2 1.917(2)
Fe1 N1 1.928(2)
Fe1 P2 2.1629(9)
Fe1 P1 2.2032(9)
Fe1 Si1 2.2926(10)
Fe1 H52 1.51(4)
P1 C15 1.834(3)
P1 C21 1.840(3)
P1 C1 1.880(3)
P2 C27 1.835(3)
P2 C33 1.837(3)
P2 C14 1.865(3)
Si1 C39 1.901(3)
Si1 H51 1.47(4)
Si1 H50 1.31(3)
Si1 H52 1.71(3)
N2 C11 1.380(4)
N2 C12 1.388(4)
N1 C2 1.371(4)
N1 C13 1.379(4)
C27 C28 1.399(4)
C27 C32 1.404(4)
C15 C20 1.401(4)
C15 C16 1.404(4)
C2 C3 1.397(4)
C2 C1 1.502(4)
C11 C10 1.388(4)
C11 C14 1.516(4)
C13 C12 1.407(4)
C13 C5 1.415(4)
C14 H14 0.9900
C14 H14A 0.9900
C1 H1 0.9900
C1 H1A 0.9900
C38 C37 1.399(5)
C38 C33 1.404(4)
C38 H38 0.9500
C33 C34 1.408(4)
C12 C8 1.411(4)
C3 C4 1.396(4)
C3 H3 0.9500
C4 C5 1.403(4)
C4 H4 0.9500
C28 C29 1.393(4)
C28 H28 0.9500
C20 C19 1.393(4)
C20 H45 0.9500
C19 C18 1.396(5)
C19 H46 0.9500
C21 C22 1.387(4)
C21 C26 1.412(4)
C34 C35 1.395(4)
C34 H34 0.9500
C26 C25 1.384(5)
C26 H26 0.9500
C16 C17 1.387(4)
C16 H47 0.9500
C5 C6 1.447(4)
C37 C36 1.387(5)
C37 H37 0.9500
C10 C9 1.413(4)
C10 H10 0.9500
C39 C44 1.405(4)
C39 C40 1.411(4)
C44 C43 1.396(4)
C44 H44 0.9500
C29 C30 1.386(5)
C29 H29 0.9500
C18 C17 1.387(5)
C18 H48 0.9500
C9 C8 1.400(5)
C9 H9 0.9500
C22 C23 1.400(5)
C22 H22 0.9500
C40 C41 1.394(4)
C40 H40 0.9500
C25 C24 1.396(5)
C25 H25 0.9500
C6 C7 1.368(5)
C6 H6 0.9500
C24 C23 1.379(5)
C24 H24 0.9500
C8 C7 1.449(4)
C17 H49 0.9500
C30 C31 1.391(5)
C30 H30 0.9500
C32 C31 1.388(5)
C32 H32 0.9500
C23 H23 0.9500
C35 C36 1.397(5)
C35 H35 0.9500
C43 C42 1.390(5)
C43 H43 0.9500
C41 C42 1.389(5)
C41 H41 0.9500
C36 H36 0.9500
C31 H31 0.9500
C42 H42 0.9500
C7 H7 0.9500

loop_
_geom_torsion_atom_site_label_1
_geom_torsion_atom_site_label_2
_geom_torsion_atom_site_label_3
_geom_torsion_atom_site_label_4
_geom_torsion
C33 P2 C27 C28 -125.1(3)
C14 P2 C27 C28 127.7(3)
Fe1 P2 C27 C28 9.3(3)
C33 P2 C27 C32 54.2(3)
C14 P2 C27 C32 -53.0(3)
Fe1 P2 C27 C32 -171.3(2)
C21 P1 C15 C20 -157.9(2)
C1 P1 C15 C20 -52.4(3)
Fe1 P1 C15 C20 58.6(3)
C21 P1 C15 C16 30.0(3)
C1 P1 C15 C16 135.5(3)
Fe1 P1 C15 C16 -113.5(2)
C13 N1 C2 C3 -3.6(4)
Fe1 N1 C2 C3 176.1(2)
C13 N1 C2 C1 176.3(2)
Fe1 N1 C2 C1 -4.1(4)
C12 N2 C11 C10 -1.4(4)
Fe1 N2 C11 C10 -171.3(2)
C12 N2 C11 C14 176.4(3)
Fe1 N2 C11 C14 6.5(4)
C2 N1 C13 C12 -175.1(3)
Fe1 N1 C13 C12 5.2(3)
C2 N1 C13 C5 5.8(4)
Fe1 N1 C13 C5 -173.9(2)
N2 C11 C14 P2 12.6(3)
C10 C11 C14 P2 -169.7(3)
C27 P2 C14 C11 -156.6(2)
C33 P2 C14 C11 97.8(2)
Fe1 P2 C14 C11 -22.5(2)
N1 C2 C1 P1 -23.1(3)
C3 C2 C1 P1 156.7(3)
C15 P1 C1 C2 160.3(2)
C21 P1 C1 C2 -93.3(2)
Fe1 P1 C1 C2 35.2(2)
C37 C38 C33 C34 -0.3(5)
C37 C38 C33 P2 -169.4(2)
C27 P2 C33 C38 -140.3(3)
C14 P2 C33 C38 -33.1(3)
Fe1 P2 C33 C38 78.6(3)
C27 P2 C33 C34 50.6(3)
C14 P2 C33 C34 157.8(2)
Fe1 P2 C33 C34 -90.5(2)
C11 N2 C12 C13 -177.9(3)
Fe1 N2 C12 C13 -6.8(3)
C11 N2 C12 C8 1.8(4)
Fe1 N2 C12 C8 173.0(2)
N1 C13 C12 N2 1.0(4)
C5 C13 C12 N2 -179.9(3)
N1 C13 C12 C8 -178.8(3)
C5 C13 C12 C8 0.4(5)
N1 C2 C3 C4 -0.8(5)
C1 C2 C3 C4 179.4(3)
C2 C3 C4 C5 3.3(5)
C32 C27 C28 C29 1.0(5)
P2 C27 C28 C29 -179.6(2)
C16 C15 C20 C19 0.4(4)
P1 C15 C20 C19 -172.0(2)
C15 C20 C19 C18 -0.5(5)
C15 P1 C21 C22 -136.0(2)
C1 P1 C21 C22 115.7(2)
Fe1 P1 C21 C22 5.4(3)
C15 P1 C21 C26 47.1(3)
C1 P1 C21 C26 -61.2(3)
Fe1 P1 C21 C26 -171.53(19)
C38 C33 C34 C35 0.0(5)
P2 C33 C34 C35 169.5(2)
C22 C21 C26 C25 0.3(4)
P1 C21 C26 C25 177.2(2)
C20 C15 C16 C17 -0.1(5)
P1 C15 C16 C17 172.1(2)
C3 C4 C5 C13 -1.2(4)
C3 C4 C5 C6 177.3(3)
N1 C13 C5 C4 -3.4(5)
C12 C13 C5 C4 177.6(3)
N1 C13 C5 C6 177.9(3)
C12 C13 C5 C6 -1.1(4)
C33 C38 C37 C36 0.5(5)
N2 C11 C10 C9 0.2(5)
C14 C11 C10 C9 -177.3(3)
C40 C39 C44 C43 0.3(5)
Si1 C39 C44 C43 170.8(2)
C27 C28 C29 C30 0.3(5)
C20 C19 C18 C17 0.4(5)
C11 C10 C9 C8 0.7(5)
C26 C21 C22 C23 -0.6(4)
P1 C21 C22 C23 -177.6(2)
C44 C39 C40 C41 0.0(5)
Si1 C39 C40 C41 -170.7(2)
C21 C26 C25 C24 0.0(5)
C4 C5 C6 C7 -177.3(3)
C13 C5 C6 C7 1.2(5)
C26 C25 C24 C23 0.0(5)
C10 C9 C8 C12 -0.4(5)
C10 C9 C8 C7 177.9(3)
N2 C12 C8 C9 -0.9(5)
C13 C12 C8 C9 178.8(3)
N2 C12 C8 C7 -179.4(3)
C13 C12 C8 C7 0.3(4)
C19 C18 C17 C16 -0.1(5)
C15 C16 C17 C18 -0.1(5)
C28 C29 C30 C31 -0.8(5)
C28 C27 C32 C31 -1.8(5)
P2 C27 C32 C31 178.8(3)
C25 C24 C23 C22 -0.3(5)
C21 C22 C23 C24 0.7(5)
C33 C34 C35 C36 0.0(5)
C39 C44 C43 C42 -0.7(5)
C39 C40 C41 C42 0.2(5)
C38 C37 C36 C35 -0.4(5)
C34 C35 C36 C37 0.2(5)
C27 C32 C31 C30 1.3(5)
C29 C30 C31 C32 0.0(5)
C40 C41 C42 C43 -0.6(5)
C44 C43 C42 C41 0.9(5)
C5 C6 C7 C8 -0.6(5)
C9 C8 C7 C6 -178.5(3)
C12 C8 C7 C6 -0.2(5)
